data_7109063
loop_
_publ_author_name
'Ping-Xin Zhou'
'Jian-Yi Luo'
'Lian-Biao Zhao'
'Yu-Ying Ye'
'Yong-Min Liang'

_publ_section_title
;
 Palladium-catalyzed insertion of N-tosylhydrazones for the synthesis of
 isoindolines
;
_journal_name_full Chem.Commun.
_journal_page_first 3254
_journal_paper_doi 10.1039/c3cc40577j
_journal_volume 49
_journal_year 2013
_chemical_absolute_configuration ad
_chemical_formula_moiety 'C24 H22 Cl N'
_chemical_formula_sum 'C24 H22 Cl N'
_chemical_formula_weight 359.87
_space_group_crystal_system monoclinic
_space_group_IT_number 5
_space_group_name_Hall 'I 2y'
_space_group_name_H-M_alt 'I 1 2 1'
_symmetry_space_group_name_Hall 'I 2y'
_symmetry_space_group_name_H-M 'I 1 2 1'
_atom_sites_solution_hydrogens geom
_atom_sites_solution_primary iterative
_atom_sites_solution_secondary difmap
_audit_creation_date 2013-01-04
_audit_creation_method
;
Olex2 1.2
(compiled Dec 5 2012 16:20:19, GUI svn.r4385)
;
_cell_angle_alpha 90.00
_cell_angle_beta 104.784(6)
_cell_angle_gamma 90.00
_cell_formula_units_Z 8
_cell_length_a 30.0639(18)
_cell_length_b 6.1724(3)
_cell_length_c 21.5055(16)
_cell_measurement_reflns_used 1889
_cell_measurement_temperature 290.3(2)
_cell_measurement_theta_max 28.4588
_cell_measurement_theta_min 2.9758
_cell_volume 3858.6(4)
_computing_cell_refinement
;
CrysAlisPro, Agilent Technologies,
Version 1.171.36.20 (release 27-06-2012 CrysAlis171 .NET)
(compiled Jul 11 2012,15:38:31)
;
_computing_data_collection
;
CrysAlisPro, Agilent Technologies,
Version 1.171.36.20 (release 27-06-2012 CrysAlis171 .NET)
(compiled Jul 11 2012,15:38:31)
;
_computing_data_reduction
;
CrysAlisPro, Agilent Technologies,
Version 1.171.36.20 (release 27-06-2012 CrysAlis171 .NET)
(compiled Jul 11 2012,15:38:31)
;
_computing_molecular_graphics
;
O. V. Dolomanov, L. J. Bourhis, R. J. Gildea, J. A. K. Howard and H. Puschmann,
OLEX2: a complete structure solution, refinement and analysis program.
J. Appl. Cryst. (2009). 42, 339-341.
;
_computing_publication_material
;
O. V. Dolomanov, L. J. Bourhis, R. J. Gildea, J. A. K. Howard and H. Puschmann,
OLEX2: a complete structure solution, refinement and analysis program.
J. Appl. Cryst. (2009). 42, 339-341.
;
_computing_structure_refinement
;
SHELXL, G.M. Sheldrick, Acta Cryst.
(2008). A64, 112-122
;
_computing_structure_solution 'SUPERFLIP, J. Appl. Cryst. (2007) 40, 786-790'
_diffrn_ambient_temperature 290.3(2)
_diffrn_detector_area_resol_mean 16.0733
_diffrn_measured_fraction_theta_full 0.9956
_diffrn_measured_fraction_theta_max 0.9723
_diffrn_measurement_details
;
1 omega -7.00 23.00 1.0000 20.0000
omega____ theta____ kappa____ phi______ frames
- -19.1930 -99.0000 -60.0000 30
2 omega 5.00 89.00 1.0000 20.0000
omega____ theta____ kappa____ phi______ frames
- 22.6305 57.0000 -180.0000 84
3 omega 31.00 56.00 1.0000 20.0000
omega____ theta____ kappa____ phi______ frames
- 22.6305 -77.0000 -30.0000 25
4 omega -42.00 58.00 1.0000 20.0000
omega____ theta____ kappa____ phi______ frames
- 22.6305 -19.0000 -180.0000 100
;
_diffrn_measurement_device_type 'SuperNova, Dual, Cu at zero, Eos'
_diffrn_measurement_method '\w scans'
_diffrn_orient_matrix_UB_11 -0.0242705000
_diffrn_orient_matrix_UB_12 0.0110919000
_diffrn_orient_matrix_UB_13 -0.0094553000
_diffrn_orient_matrix_UB_21 -0.0011374000
_diffrn_orient_matrix_UB_22 -0.0282957000
_diffrn_orient_matrix_UB_23 0.0315297000
_diffrn_orient_matrix_UB_31 0.0021386000
_diffrn_orient_matrix_UB_32 0.1108283000
_diffrn_orient_matrix_UB_33 0.0089777000
_diffrn_radiation_monochromator mirror
_diffrn_radiation_type 'Mo K\a'
_diffrn_radiation_wavelength 0.7107
_diffrn_reflns_av_R_equivalents 0.0266
_diffrn_reflns_av_unetI/netI 0.0663
_diffrn_reflns_limit_h_max 37
_diffrn_reflns_limit_h_min -37
_diffrn_reflns_limit_k_max 8
_diffrn_reflns_limit_k_min -7
_diffrn_reflns_limit_l_max 15
_diffrn_reflns_limit_l_min -28
_diffrn_reflns_number 8511
_diffrn_reflns_theta_full 28.52
_diffrn_reflns_theta_max 28.52
_diffrn_reflns_theta_min 2.98
_diffrn_source 'SuperNova (Mo) X-ray Source'
_exptl_absorpt_coefficient_mu 0.205
_exptl_absorpt_correction_T_max 1.00000
_exptl_absorpt_correction_T_min 0.97908
_exptl_absorpt_correction_type multi-scan
_exptl_absorpt_process_details
;
CrysAlisPro, Agilent Technologies,
Version 1.171.36.20 (release 27-06-2012 CrysAlis171 .NET)
(compiled Jul 11 2012,15:38:31)
Empirical absorption correction using spherical harmonics,
implemented in SCALE3 ABSPACK scaling algorithm.
;
_exptl_crystal_colour 'clear light colourless'
_exptl_crystal_colour_lustre clear
_exptl_crystal_colour_modifier light
_exptl_crystal_colour_primary colourless
_exptl_crystal_density_diffrn 1.239
_exptl_crystal_density_method 'not measured'
_exptl_crystal_description plate
_exptl_crystal_F_000 1520
_exptl_crystal_size_max 0.41
_exptl_crystal_size_mid 0.24
_exptl_crystal_size_min 0.15
_refine_diff_density_max 0.186
_refine_diff_density_min -0.265
_refine_diff_density_rms 0.040
_refine_ls_abs_structure_details 'Flack H D (1983), Acta Cryst. A39, 876-881'
_refine_ls_abs_structure_Flack 0.04(9)
_refine_ls_extinction_method none
_refine_ls_goodness_of_fit_ref 1.070
_refine_ls_hydrogen_treatment mixed
_refine_ls_matrix_type full
_refine_ls_number_parameters 473
_refine_ls_number_reflns 6911
_refine_ls_number_restraints 1
_refine_ls_restrained_S_all 1.070
_refine_ls_R_factor_all 0.0971
_refine_ls_R_factor_gt 0.0587
_refine_ls_shift/su_max 0.000
_refine_ls_shift/su_mean 0.000
_refine_ls_structure_factor_coef Fsqd
_refine_ls_weighting_details 'calc w=1/[\s^2^(Fo^2^)+(0.0266P)^2^+1.9809P] where P=(Fo^2^+2Fc^2^)/3'
_refine_ls_weighting_scheme calc
_refine_ls_wR_factor_gt 0.1062
_refine_ls_wR_factor_ref 0.1294
_reflns_number_gt 4460
_reflns_number_total 6911
_reflns_threshold_expression >2sigma(I)
_cod_depositor_comments
;

2017-03-06
Z value and formula fixed to values more according to usual
chemical conventions.                 miguel
;
_cod_original_formula_sum 'C48 H44 Cl2 N2'
_cod_original_formula_weight 719.75
_cod_original_formula_moiety '2(C24 H22 Cl N)'
_cod_original_formula_units_Z 4
_cod_data_source_file c3cc40577j.txt
_cod_data_source_block zhoupx0104_2
_cod_database_code 7109063
_reflns_odcompleteness_completeness 99.56
_reflns_odcompleteness_iscentric 1
_reflns_odcompleteness_theta 26.32
_olex2_refinement_description
;
1. Fixed Uiso
At 1.2 times of:
H13 of C13, H10 of C10, H14 of C14, H1 of C1, H3 of C3, H4 of C4, H5 of C5,
H6 of C6, {H8A,H8B} of C8, H28 of C28, H30 of C30, H27 of C27, H29 of C29,
H24 of C24, H25 of C25, H23 of C23, {H32A,H32B} of C32, H35 of C35, H34 of
C34, H17 of C17, H18 of C18, H20 of C20, H21 of C21, H48 of C48, H47 of C47,
H45 of C45, H44 of C44, H42 of C42, H41 of C41, H38 of C38
At 1.5 times of:
{H16A,H16B,H16C} of C16, {H15A,H15B,H15C} of C15, {H40A,H40B,H40C} of C40,
{H39A,H39B,H39C} of C39
2.a Ternary CH refined with riding coordinates:
C1(H1), C25(H25)
2.b Secondary CH2 refined with riding coordinates:
C8(H8A,H8B), C32(H32A,H32B)
2.c Aromatic/amide H refined with riding coordinates:
C3(H3), C4(H4), C5(H5), C6(H6), C10(H10), C13(H13), C14(H14), C17(H17),
C18(H18), C20(H20), C21(H21), C23(H23), C24(H24), C27(H27), C28(H28), C29(H29),
C30(H30), C34(H34), C35(H35), C38(H38), C41(H41), C42(H42), C44(H44),
C45(H45), C47(H47), C48(H48)
2.d Idealised Me refined as rotating group:
C15(H15A,H15B,H15C), C16(H16A,H16B,H16C), C39(H39A,H39B,H39C), C40(H40A,H40B,
H40C)
;

loop_
_space_group_symop_id
_space_group_symop_operation_xyz
1 'x, y, z'
2 '-x, y, -z'
3 'x+1/2, y+1/2, z+1/2'
4 '-x+1/2, y+1/2, -z+1/2'

loop_
_atom_site_label
_atom_site_type_symbol
_atom_site_fract_x
_atom_site_fract_y
_atom_site_fract_z
_atom_site_U_iso_or_equiv
_atom_site_adp_type
_atom_site_occupancy
_atom_site_symmetry_multiplicity
_atom_site_calc_flag
_atom_site_refinement_flags
Cl1 Cl 0.50211(5) 0.2551(4) 0.08383(7) 0.1362(8) Uani 1 1 d .
Cl2 Cl 0.53532(4) 0.0887(2) 0.38279(7) 0.0972(5) Uani 1 1 d .
N1 N 0.68410(12) 0.9159(6) 0.44464(18) 0.0625(10) Uani 1 1 d .
N2 N 0.30309(10) 0.8731(5) 0.10459(16) 0.0474(8) Uani 1 1 d .
C1 C 0.65974(13) 0.7091(7) 0.43512(19) 0.0498(10) Uani 1 1 d .
H1 H 0.6813 0.5895 0.4500 0.060 Uiso 1 1 calc R
C2 C 0.62710(13) 0.7325(7) 0.47830(19) 0.0518(10) Uani 1 1 d .
C3 C 0.59273(14) 0.5949(8) 0.4846(2) 0.0668(13) Uani 1 1 d .
H3 H 0.5882 0.4629 0.4631 0.080 Uiso 1 1 calc R
C4 C 0.56462(15) 0.6581(10) 0.5245(2) 0.0782(15) Uani 1 1 d .
H4 H 0.5414 0.5664 0.5302 0.094 Uiso 1 1 calc R
C5 C 0.57137(17) 0.8569(10) 0.5553(2) 0.0788(15) Uani 1 1 d .
H5 H 0.5520 0.8993 0.5806 0.095 Uiso 1 1 calc R
C6 C 0.60609(16) 0.9917(9) 0.5490(2) 0.0693(14) Uani 1 1 d .
H6 H 0.6109 1.1237 0.5706 0.083 Uiso 1 1 calc R
C7 C 0.63392(13) 0.9287(7) 0.51013(19) 0.0521(11) Uani 1 1 d .
C8 C 0.67297(14) 1.0464(7) 0.4950(2) 0.0597(11) Uani 1 1 d .
H8A H 0.6640 1.1918 0.4797 0.072 Uiso 1 1 calc R
H8B H 0.6990 1.0550 0.5324 0.072 Uiso 1 1 calc R
C9 C 0.72084(13) 0.9612(6) 0.4194(2) 0.0503(10) Uani 1 1 d .
C10 C 0.73484(13) 0.8208(6) 0.37717(19) 0.0502(10) Uani 1 1 d .
H10 H 0.7198 0.6888 0.3672 0.060 Uiso 1 1 calc R
C11 C 0.77053(13) 0.8714(7) 0.34947(19) 0.0486(10) Uani 1 1 d .
C12 C 0.79408(12) 1.0685(6) 0.36378(19) 0.0475(10) Uani 1 1 d .
C13 C 0.78063(13) 1.2045(7) 0.4063(2) 0.0536(10) Uani 1 1 d .
H13 H 0.7961 1.3353 0.4167 0.064 Uiso 1 1 calc R
C14 C 0.74505(13) 1.1561(6) 0.43438(19) 0.0529(10) Uani 1 1 d .
H14 H 0.7373 1.2529 0.4631 0.064 Uiso 1 1 calc R
C15 C 0.78389(14) 0.7126(7) 0.3047(2) 0.0639(12) Uani 1 1 d .
H15A H 0.8158 0.6764 0.3204 0.096 Uiso 1 1 calc R
H15B H 0.7788 0.7760 0.2627 0.096 Uiso 1 1 calc R
H15C H 0.7656 0.5838 0.3022 0.096 Uiso 1 1 calc R
C16 C 0.83305(14) 1.1293(7) 0.3350(2) 0.0675(13) Uani 1 1 d .
H16A H 0.8555 1.0152 0.3427 0.101 Uiso 1 1 calc R
H16B H 0.8471 1.2608 0.3544 0.101 Uiso 1 1 calc R
H16C H 0.8214 1.1506 0.2895 0.101 Uiso 1 1 calc R
C17 C 0.63223(13) 0.6690(7) 0.36743(19) 0.0496(10) Uani 1 1 d .
H17 H 0.6163 0.7855 0.3448 0.060 Uiso 1 1 calc R
C18 C 0.62895(13) 0.4805(7) 0.3377(2) 0.0554(11) Uani 1 1 d .
H18 H 0.6479 0.3698 0.3587 0.066 Uiso 1 1 calc R
C19 C 0.59835(13) 0.4285(7) 0.2746(2) 0.0511(10) Uani 1 1 d .
C20 C 0.60106(15) 0.2294(7) 0.2461(2) 0.0639(12) Uani 1 1 d .
H20 H 0.6226 0.1284 0.2673 0.077 Uiso 1 1 calc R
C21 C 0.57207(17) 0.1773(9) 0.1863(2) 0.0755(15) Uani 1 1 d .
H21 H 0.5747 0.0445 0.1670 0.091 Uiso 1 1 calc R
C22 C 0.54006(16) 0.3240(11) 0.1566(2) 0.0777(16) Uani 1 1 d .
C23 C 0.53617(15) 0.5210(10) 0.1825(2) 0.0795(15) Uani 1 1 d .
H23 H 0.5141 0.6192 0.1610 0.095 Uiso 1 1 calc R
C24 C 0.56540(14) 0.5743(8) 0.2412(2) 0.0674(13) Uani 1 1 d .
H24 H 0.5631 0.7102 0.2587 0.081 Uiso 1 1 calc R
C25 C 0.33912(12) 0.7258(6) 0.09422(17) 0.0424(9) Uani 1 1 d .
H25 H 0.3248 0.5971 0.0707 0.051 Uiso 1 1 calc R
C26 C 0.36085(12) 0.8604(6) 0.05166(18) 0.0442(9) Uani 1 1 d .
C27 C 0.39867(14) 0.8090(8) 0.0283(2) 0.0598(12) Uani 1 1 d .
H27 H 0.4146 0.6799 0.0398 0.072 Uiso 1 1 calc R
C28 C 0.41205(16) 0.9545(8) -0.0123(2) 0.0704(14) Uani 1 1 d .
H28 H 0.4371 0.9218 -0.0287 0.084 Uiso 1 1 calc R
C29 C 0.38883(17) 1.1473(9) -0.0291(2) 0.0698(13) Uani 1 1 d .
H29 H 0.3985 1.2435 -0.0563 0.084 Uiso 1 1 calc R
C30 C 0.35128(15) 1.1987(7) -0.00560(19) 0.0595(11) Uani 1 1 d .
H30 H 0.3357 1.3290 -0.0165 0.071 Uiso 1 1 calc R
C31 C 0.33749(13) 1.0520(6) 0.03436(18) 0.0462(9) Uani 1 1 d .
C32 C 0.29789(13) 1.0661(7) 0.06406(18) 0.0490(10) Uani 1 1 d .
H32A H 0.2995 1.1969 0.0895 0.059 Uiso 1 1 calc R
H32B H 0.2689 1.0639 0.0315 0.059 Uiso 1 1 calc R
C33 C 0.26802(12) 0.8011(6) 0.13052(18) 0.0408(9) Uani 1 1 d .
C34 C 0.26937(12) 0.5974(6) 0.15890(17) 0.0423(9) Uani 1 1 d .
H34 H 0.2933 0.5028 0.1583 0.051 Uiso 1 1 calc R
C35 C 0.23526(12) 0.5350(6) 0.18806(18) 0.0460(10) Uani 1 1 d .
H35 H 0.2370 0.3989 0.2071 0.055 Uiso 1 1 calc R
C36 C 0.19858(12) 0.6701(6) 0.18958(18) 0.0443(9) Uani 1 1 d .
C37 C 0.19608(12) 0.8711(6) 0.16029(18) 0.0425(9) Uani 1 1 d .
C38 C 0.23076(12) 0.9362(6) 0.13079(19) 0.0462(10) Uani 1 1 d .
H38 H 0.2288 1.0713 0.1112 0.055 Uiso 1 1 calc R
C39 C 0.15806(13) 1.0284(7) 0.1615(2) 0.0587(11) Uani 1 1 d .
H39A H 0.1289 0.9621 0.1425 0.088 Uiso 1 1 calc R
H39B H 0.1615 1.1559 0.1375 0.088 Uiso 1 1 calc R
H39C H 0.1596 1.0677 0.2051 0.088 Uiso 1 1 calc R
C40 C 0.16344(13) 0.6000(7) 0.2249(2) 0.0575(11) Uani 1 1 d .
H40A H 0.1336 0.5934 0.1952 0.086 Uiso 1 1 calc R
H40B H 0.1629 0.7026 0.2582 0.086 Uiso 1 1 calc R
H40C H 0.1715 0.4596 0.2435 0.086 Uiso 1 1 calc R
C41 C 0.37311(11) 0.6577(6) 0.15520(19) 0.0461(9) Uani 1 1 d .
H41 H 0.3801 0.7549 0.1894 0.055 Uiso 1 1 calc R
C42 C 0.39362(12) 0.4661(6) 0.1627(2) 0.0486(10) Uani 1 1 d .
H42 H 0.3846 0.3718 0.1281 0.058 Uiso 1 1 calc R
C43 C 0.42840(11) 0.3819(6) 0.2176(2) 0.0444(9) Uani 1 1 d .
C44 C 0.44578(13) 0.1753(7) 0.2137(2) 0.0586(11) Uani 1 1 d .
H44 H 0.4352 0.0956 0.1761 0.070 Uiso 1 1 calc R
C45 C 0.47826(14) 0.0853(8) 0.2641(2) 0.0660(13) Uani 1 1 d .
H45 H 0.4892 -0.0539 0.2607 0.079 Uiso 1 1 calc R
C46 C 0.49417(13) 0.2024(8) 0.3192(2) 0.0605(12) Uani 1 1 d .
C47 C 0.47819(14) 0.4087(7) 0.3256(2) 0.0603(12) Uani 1 1 d .
H47 H 0.4895 0.4879 0.3631 0.072 Uiso 1 1 calc R
C48 C 0.44501(13) 0.4948(7) 0.2749(2) 0.0552(11) Uani 1 1 d .
H48 H 0.4334 0.6322 0.2793 0.066 Uiso 1 1 calc R

loop_
_atom_site_aniso_label
_atom_site_aniso_U_11
_atom_site_aniso_U_22
_atom_site_aniso_U_33
_atom_site_aniso_U_23
_atom_site_aniso_U_13
_atom_site_aniso_U_12
Cl1 0.0782(9) 0.252(2) 0.0703(9) -0.0692(13) 0.0041(7) -0.0156(12)
Cl2 0.0701(8) 0.1096(11) 0.0974(11) 0.0430(9) -0.0051(7) 0.0127(7)
N1 0.062(2) 0.061(2) 0.071(3) -0.025(2) 0.029(2) -0.0135(19)
N2 0.0447(17) 0.0442(18) 0.054(2) 0.0091(17) 0.0136(16) 0.0065(15)
C1 0.047(2) 0.050(2) 0.048(2) -0.012(2) 0.0059(18) -0.0015(19)
C2 0.045(2) 0.065(3) 0.042(2) -0.001(2) 0.0054(18) 0.000(2)
C3 0.054(2) 0.081(3) 0.062(3) 0.003(3) 0.008(2) -0.004(2)
C4 0.049(3) 0.119(5) 0.063(3) 0.011(4) 0.007(2) -0.005(3)
C5 0.061(3) 0.116(5) 0.062(3) 0.005(3) 0.021(3) 0.022(3)
C6 0.069(3) 0.086(4) 0.054(3) 0.005(3) 0.018(2) 0.022(3)
C7 0.053(2) 0.061(3) 0.041(2) 0.009(2) 0.0083(19) 0.012(2)
C8 0.067(3) 0.057(3) 0.053(3) -0.012(2) 0.011(2) 0.006(2)
C9 0.048(2) 0.051(2) 0.050(2) -0.007(2) 0.0100(19) -0.0034(19)
C10 0.050(2) 0.044(2) 0.053(3) -0.010(2) 0.006(2) -0.0022(19)
C11 0.045(2) 0.051(2) 0.047(2) -0.005(2) 0.0060(18) 0.0032(19)
C12 0.047(2) 0.044(2) 0.047(2) -0.001(2) 0.0063(19) -0.0010(19)
C13 0.056(2) 0.043(2) 0.057(3) -0.006(2) 0.004(2) -0.0075(19)
C14 0.056(2) 0.049(2) 0.052(3) -0.013(2) 0.009(2) 0.001(2)
C15 0.066(3) 0.059(3) 0.070(3) -0.009(3) 0.023(2) 0.004(2)
C16 0.064(3) 0.063(3) 0.078(3) 0.001(3) 0.024(2) -0.006(2)
C17 0.050(2) 0.051(2) 0.047(2) 0.003(2) 0.0109(18) -0.0038(19)
C18 0.050(2) 0.060(3) 0.054(3) -0.006(2) 0.009(2) -0.003(2)
C19 0.046(2) 0.059(3) 0.048(2) -0.003(2) 0.0120(19) -0.011(2)
C20 0.067(3) 0.064(3) 0.066(3) -0.018(3) 0.026(2) -0.017(2)
C21 0.078(3) 0.090(4) 0.066(3) -0.030(3) 0.032(3) -0.030(3)
C22 0.051(3) 0.134(5) 0.052(3) -0.032(3) 0.019(2) -0.018(3)
C23 0.053(3) 0.127(5) 0.057(3) -0.012(4) 0.010(2) 0.005(3)
C24 0.054(3) 0.083(3) 0.061(3) -0.021(3) 0.007(2) 0.002(3)
C25 0.044(2) 0.043(2) 0.040(2) -0.0052(19) 0.0107(17) 0.0006(17)
C26 0.045(2) 0.052(2) 0.033(2) -0.004(2) 0.0059(17) -0.0060(19)
C27 0.058(3) 0.069(3) 0.054(3) -0.005(3) 0.017(2) -0.001(2)
C28 0.069(3) 0.088(4) 0.061(3) 0.000(3) 0.028(3) -0.010(3)
C29 0.084(3) 0.077(3) 0.048(3) 0.003(3) 0.016(2) -0.017(3)
C30 0.071(3) 0.057(3) 0.045(2) 0.000(2) 0.004(2) -0.012(2)
C31 0.054(2) 0.046(2) 0.036(2) 0.001(2) 0.0071(18) -0.006(2)
C32 0.056(2) 0.041(2) 0.048(2) 0.000(2) 0.0095(19) 0.0001(19)
C33 0.0369(19) 0.041(2) 0.040(2) 0.0005(19) 0.0028(16) 0.0040(16)
C34 0.0390(19) 0.041(2) 0.044(2) 0.0032(19) 0.0044(17) 0.0067(16)
C35 0.044(2) 0.039(2) 0.052(2) 0.007(2) 0.0053(18) 0.0028(18)
C36 0.043(2) 0.044(2) 0.044(2) -0.005(2) 0.0076(17) -0.0032(18)
C37 0.041(2) 0.043(2) 0.039(2) -0.0018(19) 0.0026(17) 0.0063(17)
C38 0.045(2) 0.042(2) 0.048(2) 0.004(2) 0.0047(18) 0.0045(17)
C39 0.053(2) 0.055(3) 0.070(3) 0.002(2) 0.018(2) 0.014(2)
C40 0.059(2) 0.064(3) 0.055(3) 0.003(2) 0.025(2) -0.003(2)
C41 0.040(2) 0.050(2) 0.047(2) 0.003(2) 0.0099(17) -0.0018(18)
C42 0.044(2) 0.049(2) 0.050(2) -0.004(2) 0.0061(19) 0.0008(18)
C43 0.0307(18) 0.046(2) 0.055(2) 0.004(2) 0.0082(17) -0.0010(16)
C44 0.045(2) 0.053(3) 0.075(3) 0.000(3) 0.011(2) 0.005(2)
C45 0.048(2) 0.055(3) 0.093(4) 0.013(3) 0.015(2) 0.010(2)
C46 0.043(2) 0.068(3) 0.069(3) 0.024(3) 0.011(2) 0.004(2)
C47 0.055(3) 0.075(3) 0.050(3) 0.005(3) 0.010(2) 0.002(2)
C48 0.048(2) 0.058(3) 0.061(3) 0.002(2) 0.016(2) 0.006(2)

loop_
_atom_type_symbol
_atom_type_description
_atom_type_scat_dispersion_real
_atom_type_scat_dispersion_imag
_atom_type_scat_source
C C 0.0033 0.0016 'International Tables Vol C Tables 4.2.6.8 and 6.1.1.4'
H H 0.0000 0.0000 'International Tables Vol C Tables 4.2.6.8 and 6.1.1.4'
N N 0.0061 0.0033 'International Tables Vol C Tables 4.2.6.8 and 6.1.1.4'
Cl Cl 0.1484 0.1585 'International Tables Vol C Tables 4.2.6.8 and 6.1.1.4'

loop_
_geom_angle_atom_site_label_1
_geom_angle_atom_site_label_2
_geom_angle_atom_site_label_3
_geom_angle
C8 N1 C1 112.7(3)
C9 N1 C1 123.1(3)
C9 N1 C8 122.7(3)
C32 N2 C25 112.6(3)
C33 N2 C25 121.8(3)
C33 N2 C32 121.7(3)
N1 C1 H1 110.3
N1 C1 C2 102.1(3)
N1 C1 C17 114.4(4)
C2 C1 H1 110.3
C17 C1 H1 110.3
C17 C1 C2 109.1(3)
C3 C2 C1 128.5(4)
C3 C2 C7 121.0(4)
C7 C2 C1 110.4(4)
C2 C3 H3 120.8
C2 C3 C4 118.3(5)
C4 C3 H3 120.8
C3 C4 H4 120.0
C5 C4 C3 120.1(5)
C5 C4 H4 120.0
C4 C5 H5 119.5
C6 C5 C4 120.9(5)
C6 C5 H5 119.5
C5 C6 H6 120.5
C5 C6 C7 118.9(5)
C7 C6 H6 120.5
C2 C7 C6 120.7(4)
C2 C7 C8 110.2(4)
C6 C7 C8 129.0(4)
N1 C8 C7 103.7(3)
N1 C8 H8A 111.0
N1 C8 H8B 111.0
C7 C8 H8A 111.0
C7 C8 H8B 111.0
H8A C8 H8B 109.0
N1 C9 C10 122.4(4)
N1 C9 C14 120.4(4)
C10 C9 C14 117.2(4)
C9 C10 H10 118.9
C11 C10 C9 122.2(4)
C11 C10 H10 118.9
C10 C11 C12 120.2(4)
C10 C11 C15 119.4(4)
C12 C11 C15 120.4(4)
C11 C12 C16 121.9(4)
C13 C12 C11 117.3(4)
C13 C12 C16 120.8(4)
C12 C13 H13 118.4
C12 C13 C14 123.2(4)
C14 C13 H13 118.4
C9 C14 H14 120.1
C13 C14 C9 119.9(4)
C13 C14 H14 120.1
C11 C15 H15A 109.5
C11 C15 H15B 109.5
C11 C15 H15C 109.5
H15A C15 H15B 109.5
H15A C15 H15C 109.5
H15B C15 H15C 109.5
C12 C16 H16A 109.5
C12 C16 H16B 109.5
C12 C16 H16C 109.5
H16A C16 H16B 109.5
H16A C16 H16C 109.5
H16B C16 H16C 109.5
C1 C17 H17 117.6
C18 C17 C1 124.8(4)
C18 C17 H17 117.6
C17 C18 H18 116.8
C17 C18 C19 126.4(4)
C19 C18 H18 116.8
C20 C19 C18 120.6(4)
C20 C19 C24 117.3(4)
C24 C19 C18 122.1(4)
C19 C20 H20 119.4
C19 C20 C21 121.3(5)
C21 C20 H20 119.4
C20 C21 H21 120.6
C22 C21 C20 118.8(5)
C22 C21 H21 120.6
C21 C22 Cl1 119.0(5)
C23 C22 Cl1 118.9(5)
C23 C22 C21 122.1(5)
C22 C23 H23 120.4
C22 C23 C24 119.2(5)
C24 C23 H23 120.4
C19 C24 H24 119.3
C23 C24 C19 121.4(5)
C23 C24 H24 119.3
N2 C25 H25 109.6
N2 C25 C26 101.6(3)
N2 C25 C41 113.8(3)
C26 C25 H25 109.6
C41 C25 H25 109.6
C41 C25 C26 112.4(3)
C27 C26 C25 128.0(4)
C31 C26 C25 111.6(3)
C31 C26 C27 120.4(4)
C26 C27 H27 120.8
C28 C27 C26 118.4(4)
C28 C27 H27 120.8
C27 C28 H28 119.5
C29 C28 C27 121.0(5)
C29 C28 H28 119.5
C28 C29 H29 119.8
C28 C29 C30 120.5(5)
C30 C29 H29 119.8
C29 C30 H30 120.7
C31 C30 C29 118.5(4)
C31 C30 H30 120.7
C26 C31 C30 121.1(4)
C26 C31 C32 110.0(3)
C30 C31 C32 128.8(4)
N2 C32 C31 103.5(3)
N2 C32 H32A 111.1
N2 C32 H32B 111.1
C31 C32 H32A 111.1
C31 C32 H32B 111.1
H32A C32 H32B 109.0
N2 C33 C34 121.7(3)
N2 C33 C38 120.2(3)
C34 C33 C38 118.0(4)
C33 C34 H34 119.8
C35 C34 C33 120.4(3)
C35 C34 H34 119.8
C34 C35 H35 119.1
C34 C35 C36 121.8(4)
C36 C35 H35 119.1
C35 C36 C40 120.0(4)
C37 C36 C35 118.6(4)
C37 C36 C40 121.4(3)
C36 C37 C38 119.9(3)
C36 C37 C39 121.6(3)
C38 C37 C39 118.4(4)
C33 C38 C37 121.2(4)
C33 C38 H38 119.4
C37 C38 H38 119.4
C37 C39 H39A 109.5
C37 C39 H39B 109.5
C37 C39 H39C 109.5
H39A C39 H39B 109.5
H39A C39 H39C 109.5
H39B C39 H39C 109.5
C36 C40 H40A 109.5
C36 C40 H40B 109.5
C36 C40 H40C 109.5
H40A C40 H40B 109.5
H40A C40 H40C 109.5
H40B C40 H40C 109.5
C25 C41 H41 118.4
C42 C41 C25 123.2(4)
C42 C41 H41 118.4
C41 C42 H42 115.4
C41 C42 C43 129.2(4)
C43 C42 H42 115.4
C44 C43 C42 118.8(4)
C44 C43 C48 117.2(4)
C48 C43 C42 124.0(4)
C43 C44 H44 119.2
C45 C44 C43 121.7(4)
C45 C44 H44 119.2
C44 C45 H45 120.3
C46 C45 C44 119.4(4)
C46 C45 H45 120.3
C45 C46 Cl2 119.3(4)
C45 C46 C47 121.3(4)
C47 C46 Cl2 119.4(4)
C46 C47 H47 120.8
C46 C47 C48 118.5(4)
C48 C47 H47 120.8
C43 C48 H48 119.0
C47 C48 C43 121.9(4)
C47 C48 H48 119.0

loop_
_geom_bond_atom_site_label_1
_geom_bond_atom_site_label_2
_geom_bond_distance
Cl1 C22 1.738(5)
Cl2 C46 1.740(4)
N1 C1 1.460(5)
N1 C8 1.455(5)
N1 C9 1.378(5)
N2 C25 1.474(4)
N2 C32 1.461(5)
N2 C33 1.386(4)
C1 H1 0.9800
C1 C2 1.520(5)
C1 C17 1.500(5)
C2 C3 1.371(6)
C2 C7 1.380(5)
C3 H3 0.9300
C3 C4 1.403(6)
C4 H4 0.9300
C4 C5 1.385(7)
C5 H5 0.9300
C5 C6 1.368(7)
C6 H6 0.9300
C6 C7 1.382(5)
C7 C8 1.486(5)
C8 H8A 0.9700
C8 H8B 0.9700
C9 C10 1.396(5)
C9 C14 1.400(5)
C10 H10 0.9300
C10 C11 1.389(5)
C11 C12 1.402(5)
C11 C15 1.499(5)
C12 C13 1.376(5)
C12 C16 1.505(5)
C13 H13 0.9300
C13 C14 1.389(5)
C14 H14 0.9300
C15 H15A 0.9600
C15 H15B 0.9600
C15 H15C 0.9600
C16 H16A 0.9600
C16 H16B 0.9600
C16 H16C 0.9600
C17 H17 0.9300
C17 C18 1.319(5)
C18 H18 0.9300
C18 C19 1.467(5)
C19 C20 1.385(5)
C19 C24 1.395(6)
C20 H20 0.9300
C20 C21 1.396(6)
C21 H21 0.9300
C21 C22 1.356(7)
C22 C23 1.355(7)
C23 H23 0.9300
C23 C24 1.381(6)
C24 H24 0.9300
C25 H25 0.9800
C25 C26 1.504(5)
C25 C41 1.502(5)
C26 C27 1.392(5)
C26 C31 1.377(5)
C27 H27 0.9300
C27 C28 1.383(6)
C28 H28 0.9300
C28 C29 1.380(6)
C29 H29 0.9300
C29 C30 1.386(6)
C30 H30 0.9300
C30 C31 1.383(5)
C31 C32 1.490(5)
C32 H32A 0.9700
C32 H32B 0.9700
C33 C34 1.394(5)
C33 C38 1.398(5)
C34 H34 0.9300
C34 C35 1.386(5)
C35 H35 0.9300
C35 C36 1.389(5)
C36 C37 1.385(5)
C36 C40 1.513(5)
C37 C38 1.410(5)
C37 C39 1.505(5)
C38 H38 0.9300
C39 H39A 0.9600
C39 H39B 0.9600
C39 H39C 0.9600
C40 H40A 0.9600
C40 H40B 0.9600
C40 H40C 0.9600
C41 H41 0.9300
C41 C42 1.325(5)
C42 H42 0.9300
C42 C43 1.458(5)
C43 C44 1.389(5)
C43 C48 1.394(5)
C44 H44 0.9300
C44 C45 1.378(5)
C45 H45 0.9300
C45 C46 1.366(6)
C46 C47 1.380(6)
C47 H47 0.9300
C47 C48 1.382(5)
C48 H48 0.9300

loop_
_geom_torsion_atom_site_label_1
_geom_torsion_atom_site_label_2
_geom_torsion_atom_site_label_3
_geom_torsion_atom_site_label_4
_geom_torsion
Cl1 C22 C23 C24 178.2(4)
Cl2 C46 C47 C48 -179.0(3)
N1 C1 C2 C3 173.8(4)
N1 C1 C2 C7 -2.0(4)
N1 C1 C17 C18 140.4(4)
N1 C9 C10 C11 176.9(4)
N1 C9 C14 C13 -177.0(4)
N2 C25 C26 C27 176.8(4)
N2 C25 C26 C31 -5.4(4)
N2 C25 C41 C42 147.9(4)
N2 C33 C34 C35 175.9(3)
N2 C33 C38 C37 -176.2(3)
C1 N1 C8 C7 -9.3(5)
C1 N1 C9 C10 6.7(6)
C1 N1 C9 C14 -175.0(4)
C1 C2 C3 C4 -175.5(4)
C1 C2 C7 C6 175.9(4)
C1 C2 C7 C8 -3.6(5)
C1 C17 C18 C19 172.3(4)
C2 C1 C17 C18 -106.0(5)
C2 C3 C4 C5 1.1(7)
C2 C7 C8 N1 7.7(4)
C3 C2 C7 C6 -0.3(6)
C3 C2 C7 C8 -179.8(4)
C3 C4 C5 C6 -1.8(7)
C4 C5 C6 C7 1.4(7)
C5 C6 C7 C2 -0.4(6)
C5 C6 C7 C8 179.0(4)
C6 C7 C8 N1 -171.7(4)
C7 C2 C3 C4 -0.1(6)
C8 N1 C1 C2 7.1(4)
C8 N1 C1 C17 124.8(4)
C8 N1 C9 C10 171.7(4)
C8 N1 C9 C14 -10.0(6)
C9 N1 C1 C2 173.5(4)
C9 N1 C1 C17 -68.8(5)
C9 N1 C8 C7 -175.7(4)
C9 C10 C11 C12 0.3(6)
C9 C10 C11 C15 179.8(4)
C10 C9 C14 C13 1.5(6)
C10 C11 C12 C13 0.7(6)
C10 C11 C12 C16 179.8(4)
C11 C12 C13 C14 -0.7(6)
C12 C13 C14 C9 -0.4(6)
C14 C9 C10 C11 -1.4(6)
C15 C11 C12 C13 -178.7(4)
C15 C11 C12 C16 0.3(6)
C16 C12 C13 C14 -179.8(4)
C17 C1 C2 C3 52.4(6)
C17 C1 C2 C7 -123.4(4)
C17 C18 C19 C20 174.4(4)
C17 C18 C19 C24 -6.1(7)
C18 C19 C20 C21 179.8(4)
C18 C19 C24 C23 -178.6(4)
C19 C20 C21 C22 -1.6(7)
C20 C19 C24 C23 1.0(6)
C20 C21 C22 Cl1 -177.0(3)
C20 C21 C22 C23 1.7(7)
C21 C22 C23 C24 -0.6(7)
C22 C23 C24 C19 -0.8(7)
C24 C19 C20 C21 0.2(6)
C25 N2 C32 C31 -8.5(4)
C25 N2 C33 C34 11.9(5)
C25 N2 C33 C38 -170.4(3)
C25 C26 C27 C28 177.7(4)
C25 C26 C31 C30 -179.0(3)
C25 C26 C31 C32 0.5(4)
C25 C41 C42 C43 177.2(3)
C26 C25 C41 C42 -97.3(4)
C26 C27 C28 C29 0.6(7)
C26 C31 C32 N2 4.8(4)
C27 C26 C31 C30 -0.9(6)
C27 C26 C31 C32 178.5(3)
C27 C28 C29 C30 -0.4(7)
C28 C29 C30 C31 -0.5(6)
C29 C30 C31 C26 1.1(6)
C29 C30 C31 C32 -178.2(4)
C30 C31 C32 N2 -175.9(4)
C31 C26 C27 C28 0.0(6)
C32 N2 C25 C26 8.6(4)
C32 N2 C25 C41 129.7(3)
C32 N2 C33 C34 167.8(3)
C32 N2 C33 C38 -14.4(5)
C33 N2 C25 C26 166.5(3)
C33 N2 C25 C41 -72.4(4)
C33 N2 C32 C31 -166.5(3)
C33 C34 C35 C36 0.7(5)
C34 C33 C38 C37 1.6(5)
C34 C35 C36 C37 0.9(5)
C34 C35 C36 C40 -176.9(3)
C35 C36 C37 C38 -1.1(5)
C35 C36 C37 C39 -178.4(3)
C36 C37 C38 C33 -0.1(5)
C38 C33 C34 C35 -1.9(5)
C39 C37 C38 C33 177.3(3)
C40 C36 C37 C38 176.6(3)
C40 C36 C37 C39 -0.7(5)
C41 C25 C26 C27 54.8(5)
C41 C25 C26 C31 -127.4(3)
C41 C42 C43 C44 -178.5(4)
C41 C42 C43 C48 2.7(7)
C42 C43 C44 C45 -179.2(4)
C42 C43 C48 C47 -179.7(4)
C43 C44 C45 C46 -0.6(6)
C44 C43 C48 C47 1.6(6)
C44 C45 C46 Cl2 -179.8(3)
C44 C45 C46 C47 0.4(7)
C45 C46 C47 C48 0.8(6)
C46 C47 C48 C43 -1.8(6)
C48 C43 C44 C45 -0.3(6)
